data_2240545
loop_
_publ_author_name
'Thirumurthy, Kannan'
'Thirunarayanan, Ganesamoorthy'
'Murugavel, S.'

_publ_section_title
;
 Crystal structure of
 (<i>E</i>)-<i>N</i>-[(2-chloro-6-methoxyquinolin-3-yl)methylidene]-9-ethyl-9<i>H</i>-carbazol-3-amine
;
_journal_coeditor_code HB7384
_journal_issue 4
_journal_name_full 'Acta Crystallographica Section E'
_journal_page_first 421
_journal_page_last 423
_journal_paper_doi 10.1107/S2056989015005794
_journal_volume 71
_journal_year 2015
_chemical_formula_iupac 'C25 H20 Cl N3 O'
_chemical_formula_moiety 'C25 H20 Cl N3 O'
_chemical_formula_sum 'C25 H20 Cl N3 O'
_chemical_formula_weight 413.89
_chemical_name_systematic
(<i>E</i>)-<i>N</i>-[(2-chloro-6-methoxyquinolin-3-yl)methylidene]-9-ethyl-9<i>H</i>-carbazol-3-amine
_space_group_IT_number 14
_symmetry_cell_setting monoclinic
_symmetry_space_group_name_Hall '-P 2ybc'
_symmetry_space_group_name_H-M 'P 1 21/c 1'
_atom_sites_solution_hydrogens geom
_atom_sites_solution_primary direct
_atom_sites_solution_secondary difmap
_audit_creation_method SHELXL-97
_cell_angle_alpha 90.00
_cell_angle_beta 93.344(3)
_cell_angle_gamma 90.00
_cell_formula_units_Z 4
_cell_length_a 15.060(3)
_cell_length_b 8.8231(15)
_cell_length_c 15.332(3)
_cell_measurement_reflns_used 4051
_cell_measurement_temperature 293(2)
_cell_measurement_theta_max 26.1
_cell_measurement_theta_min 1.4
_cell_volume 2033.8(7)
_computing_cell_refinement
;
SAINT (Bruker, 2002)
;
_computing_data_collection
;
SMART (Bruker, 2002)
;
_computing_data_reduction
;
SAINT (Bruker, 2002)
;
_computing_molecular_graphics
;
Ortep-3 for Windows (Farrugia (1997)
;
_computing_publication_material
;
SHELXL-97 (Sheldrick, 2008) and  PLATON  (Spek, 2009)
;
_computing_structure_refinement
;
SHELXL97 (Sheldrick, 2008)
;
_computing_structure_solution
;
SHELXS97 (Sheldrick, 2008)
;
_diffrn_ambient_temperature 293(2)
_diffrn_measured_fraction_theta_full 0.993
_diffrn_measured_fraction_theta_max 0.993
_diffrn_measurement_device_type 'Bruker SMART CCD'
_diffrn_measurement_method '\w scans'
_diffrn_radiation_monochromator graphite
_diffrn_radiation_source 'fine-focus sealed tube'
_diffrn_radiation_type MoK\a
_diffrn_radiation_wavelength 0.71073
_diffrn_reflns_av_R_equivalents 0.0564
_diffrn_reflns_av_sigmaI/netI 0.0572
_diffrn_reflns_limit_h_max 18
_diffrn_reflns_limit_h_min -18
_diffrn_reflns_limit_k_max 10
_diffrn_reflns_limit_k_min -10
_diffrn_reflns_limit_l_max 18
_diffrn_reflns_limit_l_min -18
_diffrn_reflns_number 20538
_diffrn_reflns_theta_full 26.14
_diffrn_reflns_theta_max 26.14
_diffrn_reflns_theta_min 1.35
_diffrn_standards_number 0
_exptl_absorpt_coefficient_mu 0.210
_exptl_absorpt_correction_T_max 0.967
_exptl_absorpt_correction_T_min 0.951
_exptl_absorpt_correction_type multi-scan
_exptl_absorpt_process_details
;
(SADABS; Sheldrick, 1996)
;
_exptl_crystal_colour red
_exptl_crystal_density_diffrn 1.352
_exptl_crystal_density_method 'not measured'
_exptl_crystal_description block
_exptl_crystal_F_000 864
_exptl_crystal_size_max 0.24
_exptl_crystal_size_mid 0.21
_exptl_crystal_size_min 0.16
_refine_diff_density_max 0.244
_refine_diff_density_min -0.138
_refine_ls_extinction_method none
_refine_ls_goodness_of_fit_ref 1.006
_refine_ls_hydrogen_treatment constr
_refine_ls_matrix_type full
_refine_ls_number_parameters 273
_refine_ls_number_reflns 4023
_refine_ls_number_restraints 0
_refine_ls_restrained_S_all 1.006
_refine_ls_R_factor_all 0.1023
_refine_ls_R_factor_gt 0.0511
_refine_ls_shift/su_max 0.000
_refine_ls_shift/su_mean 0.000
_refine_ls_structure_factor_coef Fsqd
_refine_ls_weighting_details 'calc w=1/[\s^2^(Fo^2^)+(0.0565P)^2^+0.1450P] where P=(Fo^2^+2Fc^2^)/3'
_refine_ls_weighting_scheme calc
_refine_ls_wR_factor_gt 0.1124
_refine_ls_wR_factor_ref 0.1326
_reflns_number_gt 2340
_reflns_number_total 4023
_reflns_threshold_expression I>2\s(I)
_cod_data_source_file hb7384sup1.cif
_cod_data_source_block I
_cod_original_cell_volume 2033.9(6)
_cod_original_sg_symbol_H-M 'P 21/c'
_cod_database_code 2240545
_cod_database_fobs_code 2240545

loop_
_symmetry_equiv_pos_as_xyz
'x, y, z'
'-x, y+1/2, -z+1/2'
'-x, -y, -z'
'x, -y-1/2, z-1/2'

loop_
_atom_site_type_symbol
_atom_site_label
_atom_site_fract_x
_atom_site_fract_y
_atom_site_fract_z
_atom_site_U_iso_or_equiv
_atom_site_adp_type
_atom_site_calc_flag
_atom_site_refinement_flags
_atom_site_occupancy
_atom_site_symmetry_multiplicity
Cl Cl1 0.06066(5) 0.06058(9) 0.30880(4) 0.0824(3) Uani d . 1 1
C C10 0.43767(14) 0.0240(2) 0.62074(13) 0.0455(6) Uani d . 1 1
C C11 0.35381(15) 0.0892(3) 0.61516(14) 0.0481(6) Uani d . 1 1
H H11 0.3441 0.1814 0.6424 0.058 Uiso calc R 1 1
N N2 0.20216(12) 0.0956(2) 0.55982(12) 0.0541(5) Uani d . 1 1
O O1 -0.20036(11) 0.5826(2) 0.63150(12) 0.0760(6) Uani d . 1 1
C C23 -0.08229(15) 0.3293(3) 0.44161(15) 0.0531(6) Uani d . 1 1
N N3 -0.04814(13) 0.2485(2) 0.37581(12) 0.0585(5) Uani d . 1 1
N N1 0.53829(13) -0.1591(2) 0.59420(13) 0.0562(5) Uani d . 1 1
C C9 0.52392(15) 0.0703(3) 0.65834(14) 0.0484(6) Uani d . 1 1
C C3 0.45006(15) -0.1178(3) 0.58178(15) 0.0491(6) Uani d . 1 1
C C12 0.28459(15) 0.0167(3) 0.56899(14) 0.0497(6) Uani d . 1 1
C C4 0.58357(16) -0.0465(3) 0.64053(15) 0.0524(6) Uani d . 1 1
C C2 0.38021(16) -0.1946(3) 0.53925(15) 0.0566(6) Uani d . 1 1
H H2 0.3885 -0.2902 0.5155 0.068 Uiso calc R 1 1
C C24 0.02130(16) 0.1662(3) 0.39528(15) 0.0555(6) Uani d . 1 1
C C18 -0.04726(14) 0.3209(3) 0.52873(15) 0.0494(6) Uani d . 1 1
C C19 -0.08694(15) 0.4038(3) 0.59474(15) 0.0576(6) Uani d . 1 1
H H19 -0.0646 0.3964 0.6524 0.069 Uiso calc R 1 1
C C16 0.06697(14) 0.1538(3) 0.47843(15) 0.0509(6) Uani d . 1 1
C C20 -0.15802(16) 0.4946(3) 0.57397(16) 0.0583(7) Uani d . 1 1
C C1 0.29845(16) -0.1263(3) 0.53286(15) 0.0569(6) Uani d . 1 1
H H1 0.2510 -0.1762 0.5038 0.068 Uiso calc R 1 1
C C22 -0.15569(16) 0.4262(3) 0.42313(17) 0.0634(7) Uani d . 1 1
H H22 -0.1796 0.4345 0.3660 0.076 Uiso calc R 1 1
C C8 0.55487(16) 0.1987(3) 0.70283(15) 0.0590(7) Uani d . 1 1
H H8 0.5159 0.2760 0.7161 0.071 Uiso calc R 1 1
C C17 0.02964(14) 0.2319(3) 0.54418(15) 0.0534(6) Uani d . 1 1
H H17 0.0558 0.2260 0.6006 0.064 Uiso calc R 1 1
C C15 0.15054(15) 0.0715(3) 0.49281(16) 0.0566(6) Uani d . 1 1
H H15 0.1664 -0.0001 0.4520 0.068 Uiso calc R 1 1
C C6 0.70181(18) 0.0939(4) 0.70840(17) 0.0737(8) Uani d . 1 1
H H6 0.7618 0.1043 0.7252 0.088 Uiso calc R 1 1
C C13 0.57753(17) -0.2968(3) 0.56101(16) 0.0649(7) Uani d . 1 1
H H13A 0.6399 -0.2785 0.5522 0.078 Uiso calc R 1 1
H H13B 0.5483 -0.3215 0.5048 0.078 Uiso calc R 1 1
C C21 -0.19161(16) 0.5068(3) 0.48695(17) 0.0635(7) Uani d . 1 1
H H21 -0.2392 0.5712 0.4731 0.076 Uiso calc R 1 1
C C5 0.67368(17) -0.0363(3) 0.66605(16) 0.0645(7) Uani d . 1 1
H H5 0.7131 -0.1142 0.6549 0.077 Uiso calc R 1 1
C C7 0.64419(17) 0.2099(3) 0.72704(17) 0.0691(7) Uani d . 1 1
H H7 0.6658 0.2960 0.7561 0.083 Uiso calc R 1 1
C C25 -0.17246(19) 0.5688(4) 0.72159(18) 0.0863(9) Uani d . 1 1
H H25A -0.1805 0.4660 0.7402 0.129 Uiso calc R 1 1
H H25B -0.2073 0.6352 0.7555 0.129 Uiso calc R 1 1
H H25C -0.1108 0.5957 0.7297 0.129 Uiso calc R 1 1
C C14 0.5698(2) -0.4287(3) 0.62109(19) 0.0851(9) Uani d . 1 1
H H14A 0.6001 -0.4060 0.6764 0.128 Uiso calc R 1 1
H H14B 0.5963 -0.5164 0.5961 0.128 Uiso calc R 1 1
H H14C 0.5082 -0.4485 0.6293 0.128 Uiso calc R 1 1

loop_
_atom_site_aniso_label
_atom_site_aniso_U_11
_atom_site_aniso_U_22
_atom_site_aniso_U_33
_atom_site_aniso_U_12
_atom_site_aniso_U_13
_atom_site_aniso_U_23
Cl1 0.0740(5) 0.1134(6) 0.0590(4) 0.0144(4) -0.0030(3) -0.0197(4)
C10 0.0480(14) 0.0460(14) 0.0432(13) 0.0059(11) 0.0087(11) 0.0064(11)
C11 0.0540(15) 0.0480(14) 0.0428(13) 0.0056(12) 0.0066(11) 0.0009(11)
N2 0.0459(12) 0.0633(13) 0.0525(12) 0.0033(10) -0.0018(10) 0.0017(10)
O1 0.0624(11) 0.0998(14) 0.0659(12) 0.0237(10) 0.0059(9) -0.0051(11)
C23 0.0431(14) 0.0651(16) 0.0504(14) -0.0048(12) -0.0039(11) 0.0000(13)
N3 0.0499(12) 0.0747(14) 0.0498(12) 0.0013(11) -0.0053(10) -0.0042(11)
N1 0.0583(13) 0.0539(13) 0.0571(13) 0.0147(11) 0.0091(10) 0.0023(10)
C9 0.0499(14) 0.0558(15) 0.0401(13) 0.0044(12) 0.0069(11) 0.0048(11)
C3 0.0498(15) 0.0504(14) 0.0479(13) 0.0068(12) 0.0084(11) 0.0065(11)
C12 0.0471(14) 0.0561(15) 0.0460(13) 0.0032(12) 0.0035(11) 0.0032(12)
C4 0.0533(15) 0.0620(16) 0.0423(13) 0.0087(14) 0.0051(11) 0.0084(12)
C2 0.0667(17) 0.0448(14) 0.0584(15) 0.0052(13) 0.0043(13) -0.0011(12)
C24 0.0496(15) 0.0677(17) 0.0495(14) -0.0050(13) 0.0039(12) -0.0042(12)
C18 0.0382(13) 0.0596(15) 0.0500(14) -0.0034(11) -0.0004(11) 0.0039(12)
C19 0.0478(14) 0.0759(17) 0.0487(14) 0.0004(13) 0.0000(11) 0.0013(13)
C16 0.0425(13) 0.0601(15) 0.0496(14) -0.0034(12) -0.0005(11) 0.0004(12)
C20 0.0449(15) 0.0738(17) 0.0562(16) 0.0009(13) 0.0029(12) -0.0001(13)
C1 0.0579(16) 0.0567(16) 0.0559(15) -0.0036(13) 0.0012(12) -0.0006(12)
C22 0.0516(15) 0.0836(19) 0.0533(15) 0.0021(14) -0.0123(12) 0.0033(14)
C8 0.0562(16) 0.0674(17) 0.0535(15) 0.0046(13) 0.0048(12) -0.0007(13)
C17 0.0450(14) 0.0681(16) 0.0463(14) -0.0043(13) -0.0052(11) 0.0028(12)
C15 0.0510(15) 0.0649(16) 0.0542(15) 0.0012(13) 0.0058(12) -0.0031(13)
C6 0.0528(16) 0.111(2) 0.0561(16) 0.0032(17) -0.0070(13) -0.0003(17)
C13 0.0713(17) 0.0633(16) 0.0612(16) 0.0199(14) 0.0127(14) -0.0010(14)
C21 0.0484(15) 0.0732(17) 0.0678(18) 0.0049(13) -0.0062(13) 0.0035(15)
C5 0.0543(16) 0.083(2) 0.0564(16) 0.0182(15) 0.0018(13) 0.0085(15)
C7 0.0610(18) 0.083(2) 0.0625(17) 0.0000(16) -0.0006(14) -0.0098(14)
C25 0.083(2) 0.117(3) 0.0600(18) 0.0211(18) 0.0132(16) -0.0040(17)
C14 0.117(3) 0.0603(18) 0.080(2) 0.0244(17) 0.0234(18) 0.0072(15)

loop_
_atom_type_symbol
_atom_type_description
_atom_type_scat_dispersion_real
_atom_type_scat_dispersion_imag
_atom_type_scat_source
C C 0.0033 0.0016 'International Tables Vol C Tables 4.2.6.8 and 6.1.1.4'
H H 0.0000 0.0000 'International Tables Vol C Tables 4.2.6.8 and 6.1.1.4'
N N 0.0061 0.0033 'International Tables Vol C Tables 4.2.6.8 and 6.1.1.4'
O O 0.0106 0.0060 'International Tables Vol C Tables 4.2.6.8 and 6.1.1.4'
Cl Cl 0.1484 0.1585 'International Tables Vol C Tables 4.2.6.8 and 6.1.1.4'

loop_
_geom_angle_atom_site_label_1
_geom_angle_atom_site_label_2
_geom_angle_atom_site_label_3
_geom_angle
C11 C10 C3 119.1(2)
C11 C10 C9 134.5(2)
C3 C10 C9 106.39(19)
C12 C11 C10 119.8(2)
C12 C11 H11 120.1
C10 C11 H11 120.1
C15 N2 C12 119.2(2)
C20 O1 C25 117.2(2)
N3 C23 C18 122.6(2)
N3 C23 C22 119.6(2)
C18 C23 C22 117.8(2)
C24 N3 C23 117.3(2)
C4 N1 C3 108.95(19)
C4 N1 C13 125.7(2)
C3 N1 C13 125.4(2)
C8 C9 C4 119.6(2)
C8 C9 C10 133.8(2)
C4 C9 C10 106.5(2)
N1 C3 C2 129.5(2)
N1 C3 C10 109.1(2)
C2 C3 C10 121.4(2)
C11 C12 C1 119.7(2)
C11 C12 N2 116.8(2)
C1 C12 N2 123.5(2)
N1 C4 C5 129.5(2)
N1 C4 C9 109.0(2)
C5 C4 C9 121.4(2)
C1 C2 C3 118.3(2)
C1 C2 H2 120.8
C3 C2 H2 120.8
N3 C24 C16 126.5(2)
N3 C24 Cl1 115.38(18)
C16 C24 Cl1 118.17(19)
C17 C18 C23 116.6(2)
C17 C18 C19 123.2(2)
C23 C18 C19 120.2(2)
C20 C19 C18 119.9(2)
C20 C19 H19 120.1
C18 C19 H19 120.1
C17 C16 C24 115.2(2)
C17 C16 C15 121.8(2)
C24 C16 C15 122.9(2)
C19 C20 O1 125.2(2)
C19 C20 C21 120.2(2)
O1 C20 C21 114.6(2)
C2 C1 C12 121.5(2)
C2 C1 H1 119.2
C12 C1 H1 119.2
C21 C22 C23 121.0(2)
C21 C22 H22 119.5
C23 C22 H22 119.5
C7 C8 C9 119.0(2)
C7 C8 H8 120.5
C9 C8 H8 120.5
C16 C17 C18 121.7(2)
C16 C17 H17 119.1
C18 C17 H17 119.1
N2 C15 C16 121.4(2)
N2 C15 H15 119.3
C16 C15 H15 119.3
C5 C6 C7 122.5(3)
C5 C6 H6 118.8
C7 C6 H6 118.8
N1 C13 C14 112.8(2)
N1 C13 H13A 109.0
C14 C13 H13A 109.0
N1 C13 H13B 109.0
C14 C13 H13B 109.0
H13A C13 H13B 107.8
C22 C21 C20 120.8(2)
C22 C21 H21 119.6
C20 C21 H21 119.6
C6 C5 C4 117.1(2)
C6 C5 H5 121.5
C4 C5 H5 121.5
C8 C7 C6 120.4(3)
C8 C7 H7 119.8
C6 C7 H7 119.8
O1 C25 H25A 109.5
O1 C25 H25B 109.5
H25A C25 H25B 109.5
O1 C25 H25C 109.5
H25A C25 H25C 109.5
H25B C25 H25C 109.5
C13 C14 H14A 109.5
C13 C14 H14B 109.5
H14A C14 H14B 109.5
C13 C14 H14C 109.5
H14A C14 H14C 109.5
H14B C14 H14C 109.5

loop_
_geom_bond_atom_site_label_1
_geom_bond_atom_site_label_2
_geom_bond_distance
Cl1 C24 1.752(2)
C10 C11 1.386(3)
C10 C3 1.404(3)
C10 C9 1.449(3)
C11 C12 1.382(3)
C11 H11 0.9300
N2 C15 1.269(3)
N2 C12 1.423(3)
O1 C20 1.361(3)
O1 C25 1.425(3)
C23 N3 1.361(3)
C23 C18 1.409(3)
C23 C22 1.413(3)
N3 C24 1.294(3)
N1 C4 1.378(3)
N1 C3 1.380(3)
N1 C13 1.456(3)
C9 C8 1.389(3)
C9 C4 1.404(3)
C3 C2 1.382(3)
C12 C1 1.399(3)
C4 C5 1.393(3)
C2 C1 1.369(3)
C2 H2 0.9300
C24 C16 1.417(3)
C18 C17 1.408(3)
C18 C19 1.409(3)
C19 C20 1.360(3)
C19 H19 0.9300
C16 C17 1.369(3)
C16 C15 1.458(3)
C20 C21 1.403(3)
C1 H1 0.9300
C22 C21 1.348(3)
C22 H22 0.9300
C8 C7 1.378(3)
C8 H8 0.9300
C17 H17 0.9300
C15 H15 0.9300
C6 C5 1.374(4)
C6 C7 1.382(4)
C6 H6 0.9300
C13 C14 1.493(3)
C13 H13A 0.9700
C13 H13B 0.9700
C21 H21 0.9300
C5 H5 0.9300
C7 H7 0.9300
C25 H25A 0.9600
C25 H25B 0.9600
C25 H25C 0.9600
C14 H14A 0.9600
C14 H14B 0.9600
C14 H14C 0.9600

loop_
_geom_hbond_atom_site_label_D
_geom_hbond_atom_site_label_H
_geom_hbond_atom_site_label_A
_geom_hbond_site_symmetry_A
_geom_hbond_distance_DH
_geom_hbond_distance_HA
_geom_hbond_distance_DA
_geom_hbond_angle_DHA
C1 H1 Cg1 3_556 0.93 2.87 3.718(3) 152.0
C7 H7 Cg2 2_656 0.93 2.97 3.688(2) 145.0

loop_
_geom_torsion_atom_site_label_1
_geom_torsion_atom_site_label_2
_geom_torsion_atom_site_label_3
_geom_torsion_atom_site_label_4
_geom_torsion
C3 C10 C11 C12 -2.3(3)
C9 C10 C11 C12 176.1(2)
C18 C23 N3 C24 -2.7(3)
C22 C23 N3 C24 177.2(2)
C11 C10 C9 C8 -0.4(4)
C3 C10 C9 C8 178.2(2)
C11 C10 C9 C4 -178.9(2)
C3 C10 C9 C4 -0.4(2)
C4 N1 C3 C2 180.0(2)
C13 N1 C3 C2 1.9(4)
C4 N1 C3 C10 0.0(2)
C13 N1 C3 C10 -178.07(19)
C11 C10 C3 N1 179.03(19)
C9 C10 C3 N1 0.2(2)
C11 C10 C3 C2 -1.0(3)
C9 C10 C3 C2 -179.8(2)
C10 C11 C12 C1 4.0(3)
C10 C11 C12 N2 -174.97(19)
C15 N2 C12 C11 150.7(2)
C15 N2 C12 C1 -28.2(3)
C3 N1 C4 C5 -178.0(2)
C13 N1 C4 C5 0.0(4)
C3 N1 C4 C9 -0.2(2)
C13 N1 C4 C9 177.83(19)
C8 C9 C4 N1 -178.43(19)
C10 C9 C4 N1 0.4(2)
C8 C9 C4 C5 -0.4(3)
C10 C9 C4 C5 178.4(2)
N1 C3 C2 C1 -177.5(2)
C10 C3 C2 C1 2.5(3)
C23 N3 C24 C16 -1.4(4)
C23 N3 C24 Cl1 178.33(17)
N3 C23 C18 C17 4.2(3)
C22 C23 C18 C17 -175.7(2)
N3 C23 C18 C19 -178.1(2)
C22 C23 C18 C19 2.0(3)
C17 C18 C19 C20 176.0(2)
C23 C18 C19 C20 -1.4(4)
N3 C24 C16 C17 3.5(4)
Cl1 C24 C16 C17 -176.18(17)
N3 C24 C16 C15 -173.0(2)
Cl1 C24 C16 C15 7.3(3)
C18 C19 C20 O1 -178.3(2)
C18 C19 C20 C21 -0.4(4)
C25 O1 C20 C19 -5.4(4)
C25 O1 C20 C21 176.6(2)
C3 C2 C1 C12 -0.7(3)
C11 C12 C1 C2 -2.5(3)
N2 C12 C1 C2 176.4(2)
N3 C23 C22 C21 179.4(2)
C18 C23 C22 C21 -0.7(4)
C4 C9 C8 C7 1.3(3)
C10 C9 C8 C7 -177.1(2)
C24 C16 C17 C18 -1.7(3)
C15 C16 C17 C18 174.9(2)
C23 C18 C17 C16 -1.9(3)
C19 C18 C17 C16 -179.4(2)
C12 N2 C15 C16 -177.5(2)
C17 C16 C15 N2 -16.1(4)
C24 C16 C15 N2 160.2(2)
C4 N1 C13 C14 95.5(3)
C3 N1 C13 C14 -86.8(3)
C23 C22 C21 C20 -1.1(4)
C19 C20 C21 C22 1.7(4)
O1 C20 C21 C22 179.8(2)
C7 C6 C5 C4 1.2(4)
N1 C4 C5 C6 176.7(2)
C9 C4 C5 C6 -0.8(3)
C9 C8 C7 C6 -1.0(4)
C5 C6 C7 C8 -0.3(4)
